data_2237320
loop_
_publ_author_name
'Lloyd, Barry A.'
'Arif, Atta M.'
'Coots, Robert J.'

_publ_section_title
;
 <i>endo</i>,<i>endo</i>-Tetracyclo[6.2.1.1^3,6^.0^2,7^]dodeca-9-en-<i>anti</i>-11-yl
 4-bromobenzoate
;
_journal_coeditor_code HB7005
_journal_issue 2
_journal_name_full 'Acta Crystallographica Section E'
_journal_page_first o202
_journal_page_last o203
_journal_paper_doi 10.1107/S1600536812051902
_journal_volume 69
_journal_year 2013
_chemical_formula_iupac 'C19 H19 Br O2'
_chemical_formula_moiety 'C19 H19 Br O2'
_chemical_formula_sum 'C19 H19 Br O2'
_chemical_formula_weight 359.25
_chemical_melting_point_gt 409.5
_chemical_melting_point_lt 410.5
_chemical_name_systematic
;
<i>endo</i>,<i>endo</i>-Tetracyclo[6.2.1.1^3,6^.0^2,7^]dodeca-
9-en-<i>anti</i>-11-yl 4-bromobenzoate
;
_space_group_IT_number 14
_symmetry_cell_setting monoclinic
_symmetry_space_group_name_Hall '-P 2ybc'
_symmetry_space_group_name_H-M 'P 1 21/c 1'
_atom_sites_solution_hydrogens geom
_atom_sites_solution_primary direct
_atom_sites_solution_secondary difmap
_audit_creation_method SHELXL-97
_cell_angle_alpha 90.00
_cell_angle_beta 116.0122(9)
_cell_angle_gamma 90.00
_cell_formula_units_Z 4
_cell_length_a 13.2569(2)
_cell_length_b 10.5045(2)
_cell_length_c 12.2039(2)
_cell_measurement_reflns_used 3686
_cell_measurement_temperature 150.0(10)
_cell_measurement_theta_max 27.485
_cell_measurement_theta_min 1.018
_cell_volume 1527.32(5)
_computing_cell_refinement '<i>DENZO-SMN</i> (Otwinowski & Minor, 1997)'
_computing_data_collection '<i>COLLECT</i> (Nonius, 1998)'
_computing_data_reduction '<i>DENZO-SMN</i> (Otwinowski & Minor, 1997)'
_computing_molecular_graphics
;
<i>WinGX</i> (Farrugia, 2012), <i>ORTEP-3</i> (Farrugia, 2012)
and
<i>PLATON</i> (Spek, 2009)
;
_computing_publication_material
;
<i>Mercury</i> (Macrae <i>et al.</i>, 2008) and <i>publCIF</i> (Westrip,
2010)
;
_computing_structure_refinement '<i>SHELXL97</i> (Sheldrick, 2008)'
_computing_structure_solution '<i>SIR97</i> (Altomare <i>et al.</i>, 1999)'
_diffrn_ambient_temperature 150.0(10)
_diffrn_measured_fraction_theta_full 0.999
_diffrn_measured_fraction_theta_max 0.999
_diffrn_measurement_device_type 'Nonius KappaCCD'
_diffrn_measurement_method 'Phi and Omega scan'
_diffrn_radiation_monochromator graphite
_diffrn_radiation_source 'fine-focus sealed tube'
_diffrn_radiation_type MoK\a
_diffrn_radiation_wavelength 0.71073
_diffrn_reflns_av_R_equivalents 0.0213
_diffrn_reflns_av_sigmaI/netI 0.0297
_diffrn_reflns_limit_h_max 17
_diffrn_reflns_limit_h_min -17
_diffrn_reflns_limit_k_max 13
_diffrn_reflns_limit_k_min -13
_diffrn_reflns_limit_l_max 15
_diffrn_reflns_limit_l_min -15
_diffrn_reflns_number 6702
_diffrn_reflns_theta_full 27.49
_diffrn_reflns_theta_max 27.49
_diffrn_reflns_theta_min 2.58
_exptl_absorpt_coefficient_mu 2.696
_exptl_absorpt_correction_T_max 0.7207
_exptl_absorpt_correction_T_min 0.5760
_exptl_absorpt_correction_type multi-scan
_exptl_absorpt_process_details '(DENZO-SMN; Otwinowski & Minor, 1997)'
_exptl_crystal_colour colourless
_exptl_crystal_density_diffrn 1.562
_exptl_crystal_density_method 'not measured'
_exptl_crystal_description plate
_exptl_crystal_F_000 736
_exptl_crystal_size_max 0.23
_exptl_crystal_size_mid 0.20
_exptl_crystal_size_min 0.13
_refine_diff_density_max 0.397
_refine_diff_density_min -0.457
_refine_ls_extinction_coef 0.0021(3)
_refine_ls_extinction_expression Fc^*^=kFc[1+0.001xFc^2^\l^3^/sin(2\q)]^-1/4^
_refine_ls_extinction_method '<i>SHELXL97</i> (Sheldrick, 2008)'
_refine_ls_goodness_of_fit_ref 1.029
_refine_ls_hydrogen_treatment refall
_refine_ls_matrix_type full
_refine_ls_number_parameters 276
_refine_ls_number_reflns 3500
_refine_ls_number_restraints 0
_refine_ls_restrained_S_all 1.029
_refine_ls_R_factor_all 0.0452
_refine_ls_R_factor_gt 0.0276
_refine_ls_shift/su_max 0.001
_refine_ls_shift/su_mean 0.000
_refine_ls_structure_factor_coef Fsqd
_refine_ls_weighting_details 'calc w=1/[\s^2^(Fo^2^)+(0.0223P)^2^+0.8628P] where P=(Fo^2^+2Fc^2^)/3'
_refine_ls_weighting_scheme calc
_refine_ls_wR_factor_gt 0.0577
_refine_ls_wR_factor_ref 0.0632
_reflns_number_gt 2700
_reflns_number_total 3500
_reflns_threshold_expression I>2\s(I)
_cod_data_source_file hb7005.cif
_cod_data_source_block I
_cod_original_cell_volume 1527.32(4)
_cod_original_sg_symbol_H-M 'P 21/c'
_cod_database_code 2237320
_cod_database_fobs_code 2237320

loop_
_symmetry_equiv_pos_as_xyz
'x, y, z'
'-x, y+1/2, -z+1/2'
'-x, -y, -z'
'x, -y-1/2, z-1/2'

loop_
_atom_site_type_symbol
_atom_site_label
_atom_site_fract_x
_atom_site_fract_y
_atom_site_fract_z
_atom_site_U_iso_or_equiv
_atom_site_adp_type
_atom_site_calc_flag
_atom_site_occupancy
_atom_site_symmetry_multiplicity
Br Br1 0.398775(17) 0.50046(2) 0.33147(2) 0.03521(8) Uani d 1 1
O O1 0.39056(11) -0.15520(13) 0.34637(12) 0.0279(3) Uani d 1 1
O O2 0.29976(11) -0.10151(12) 0.45837(12) 0.0242(3) Uani d 1 1
C C1 0.22157(16) -0.24807(18) 0.55731(16) 0.0229(4) Uani d 1 1
C C2 0.11279(15) -0.16903(17) 0.48370(16) 0.0206(4) Uani d 1 1
C C3 -0.00178(16) -0.18682(18) 0.48681(17) 0.0247(4) Uani d 1 1
C C4 -0.04236(18) -0.3253(2) 0.47273(18) 0.0271(4) Uani d 1 1
C C5 -0.06898(17) -0.3574(2) 0.33847(18) 0.0263(4) Uani d 1 1
C C6 -0.04154(16) -0.23344(18) 0.29110(17) 0.0242(4) Uani d 1 1
C C7 0.08449(15) -0.20150(17) 0.34772(16) 0.0202(4) Uani d 1 1
C C8 0.17988(15) -0.29568(18) 0.36060(17) 0.0215(4) Uani d 1 1
C C9 0.17465(16) -0.41722(18) 0.42422(18) 0.0245(4) Uani d 1 1
C C10 0.19923(16) -0.38922(18) 0.53953(18) 0.0256(4) Uani d 1 1
C C11 0.27888(16) -0.23479(17) 0.47187(17) 0.0224(4) Uani d 1 1
C C12 -0.07986(17) -0.1352(2) 0.35926(19) 0.0283(4) Uani d 1 1
C C13 0.35672(14) -0.07544(18) 0.39376(16) 0.0220(4) Uani d 1 1
C C14 0.37096(14) 0.06479(18) 0.38565(16) 0.0205(4) Uani d 1 1
C C15 0.41471(16) 0.1085(2) 0.30735(18) 0.0270(4) Uani d 1 1
C C16 0.42547(16) 0.2376(2) 0.29232(18) 0.0282(4) Uani d 1 1
C C17 0.39139(15) 0.32290(19) 0.35609(17) 0.0251(4) Uani d 1 1
C C18 0.35028(16) 0.28140(19) 0.43685(18) 0.0256(4) Uani d 1 1
C C19 0.33979(16) 0.15274(19) 0.45069(17) 0.0235(4) Uani d 1 1
H H1 0.2663(16) -0.2218(18) 0.6399(18) 0.023(5) Uiso d 1 1
H H2 0.1343(15) -0.0796(19) 0.4998(16) 0.017(5) Uiso d 1 1
H H3 -0.0063(16) -0.143(2) 0.5549(18) 0.026(5) Uiso d 1 1
H H4A -0.1142(19) -0.326(2) 0.4858(19) 0.038(6) Uiso d 1 1
H H4B 0.0117(17) -0.381(2) 0.5314(18) 0.025(5) Uiso d 1 1
H H5A -0.1481(19) -0.375(2) 0.2916(19) 0.032(6) Uiso d 1 1
H H5B -0.0256(18) -0.431(2) 0.3317(19) 0.033(6) Uiso d 1 1
H H6 -0.0785(18) -0.225(2) 0.203(2) 0.034(6) Uiso d 1 1
H H7 0.0949(16) -0.1252(19) 0.3064(17) 0.021(5) Uiso d 1 1
H H8 0.1927(17) -0.3042(19) 0.2898(19) 0.030(5) Uiso d 1 1
H H9 0.1568(18) -0.498(2) 0.3870(19) 0.032(6) Uiso d 1 1
H H10 0.1999(19) -0.444(2) 0.601(2) 0.039(6) Uiso d 1 1
H H11 0.3488(18) -0.279(2) 0.4991(18) 0.030(6) Uiso d 1 1
H H12A -0.1611(19) -0.143(2) 0.3404(19) 0.035(6) Uiso d 1 1
H H12B -0.0617(18) -0.050(2) 0.3443(18) 0.030(5) Uiso d 1 1
H H15 0.4371(18) 0.046(2) 0.2652(19) 0.031(6) Uiso d 1 1
H H16 0.4559(18) 0.268(2) 0.2405(19) 0.031(6) Uiso d 1 1
H H18 0.3300(17) 0.338(2) 0.4785(19) 0.029(6) Uiso d 1 1
H H19 0.3133(16) 0.1248(19) 0.5017(18) 0.022(5) Uiso d 1 1

loop_
_atom_site_aniso_label
_atom_site_aniso_U_11
_atom_site_aniso_U_22
_atom_site_aniso_U_33
_atom_site_aniso_U_12
_atom_site_aniso_U_13
_atom_site_aniso_U_23
Br1 0.03566(13) 0.02801(12) 0.04882(14) 0.00147(9) 0.02486(10) 0.01104(10)
O1 0.0274(7) 0.0271(8) 0.0316(8) -0.0003(6) 0.0152(6) -0.0057(6)
O2 0.0253(7) 0.0204(7) 0.0312(7) -0.0038(5) 0.0163(6) -0.0024(5)
C1 0.0270(10) 0.0230(10) 0.0163(9) -0.0028(8) 0.0072(8) -0.0019(7)
C2 0.0246(9) 0.0169(9) 0.0204(9) -0.0021(7) 0.0101(7) -0.0015(7)
C3 0.0284(10) 0.0245(10) 0.0245(10) -0.0017(9) 0.0147(8) -0.0039(8)
C4 0.0296(10) 0.0272(11) 0.0270(10) -0.0055(9) 0.0146(8) 0.0000(8)
C5 0.0240(10) 0.0263(11) 0.0257(10) -0.0058(9) 0.0081(8) -0.0034(8)
C6 0.0244(10) 0.0255(10) 0.0192(9) -0.0008(8) 0.0064(8) 0.0031(7)
C7 0.0243(9) 0.0181(9) 0.0188(9) -0.0002(7) 0.0101(7) 0.0029(7)
C8 0.0261(10) 0.0205(9) 0.0202(9) -0.0001(8) 0.0123(8) -0.0012(7)
C9 0.0261(10) 0.0176(9) 0.0290(10) -0.0005(8) 0.0114(8) -0.0024(8)
C10 0.0272(10) 0.0209(10) 0.0263(10) 0.0004(8) 0.0096(8) 0.0058(8)
C11 0.0240(10) 0.0169(9) 0.0263(10) -0.0008(8) 0.0111(8) -0.0006(7)
C12 0.0248(11) 0.0252(11) 0.0342(11) 0.0011(8) 0.0124(9) 0.0016(9)
C13 0.0153(9) 0.0279(10) 0.0187(9) -0.0018(8) 0.0036(7) -0.0011(8)
C14 0.0138(9) 0.0263(10) 0.0183(9) -0.0006(7) 0.0043(7) 0.0006(7)
C15 0.0227(10) 0.0325(12) 0.0291(10) 0.0005(8) 0.0145(8) -0.0027(9)
C16 0.0248(10) 0.0340(12) 0.0308(11) -0.0016(9) 0.0167(9) 0.0047(9)
C17 0.0190(9) 0.0261(10) 0.0277(10) 0.0004(8) 0.0080(8) 0.0061(8)
C18 0.0248(10) 0.0270(11) 0.0274(10) 0.0015(8) 0.0136(8) -0.0002(8)
C19 0.0230(10) 0.0275(11) 0.0226(9) -0.0017(8) 0.0124(8) 0.0030(8)

loop_
_atom_type_symbol
_atom_type_description
_atom_type_scat_dispersion_real
_atom_type_scat_dispersion_imag
_atom_type_scat_source
C C 0.0033 0.0016 'International Tables Vol C Tables 4.2.6.8 and 6.1.1.4'
H H 0.0000 0.0000 'International Tables Vol C Tables 4.2.6.8 and 6.1.1.4'
O O 0.0106 0.0060 'International Tables Vol C Tables 4.2.6.8 and 6.1.1.4'
Br Br -0.2901 2.4595 'International Tables Vol C Tables 4.2.6.8 and 6.1.1.4'

loop_
_geom_angle_atom_site_label_1
_geom_angle_atom_site_label_2
_geom_angle_atom_site_label_3
_geom_angle
C13 O2 C11 116.73(14)
C10 C1 C11 96.63(15)
C10 C1 C2 111.48(15)
C11 C1 C2 99.63(14)
C10 C1 H1 115.2(12)
C11 C1 H1 115.1(12)
C2 C1 H1 116.1(12)
C3 C2 C1 126.18(16)
C3 C2 C7 102.57(14)
C1 C2 C7 102.99(14)
C3 C2 H2 108.3(11)
C1 C2 H2 106.3(11)
C7 C2 H2 109.6(11)
C4 C3 C12 100.00(16)
C4 C3 C2 114.30(16)
C12 C3 C2 99.46(15)
C4 C3 H3 113.4(12)
C12 C3 H3 115.3(12)
C2 C3 H3 113.0(12)
C3 C4 C5 103.31(15)
C3 C4 H4A 107.0(12)
C5 C4 H4A 111.3(12)
C3 C4 H4B 112.8(12)
C5 C4 H4B 113.7(12)
H4A C4 H4B 108.5(16)
C6 C5 C4 103.38(16)
C6 C5 H5A 108.5(13)
C4 C5 H5A 110.6(12)
C6 C5 H5B 112.8(13)
C4 C5 H5B 112.8(12)
H5A C5 H5B 108.7(18)
C5 C6 C7 113.99(16)
C5 C6 C12 100.17(16)
C7 C6 C12 99.27(15)
C5 C6 H6 114.0(13)
C7 C6 H6 113.5(12)
C12 C6 H6 114.2(13)
C6 C7 C8 125.45(16)
C6 C7 C2 103.35(14)
C8 C7 C2 102.95(14)
C6 C7 H7 108.4(11)
C8 C7 H7 106.1(11)
C2 C7 H7 110.0(11)
C9 C8 C11 96.33(14)
C9 C8 C7 111.72(15)
C11 C8 C7 99.44(14)
C9 C8 H8 116.9(12)
C11 C8 H8 114.3(12)
C7 C8 H8 115.3(12)
C10 C9 C8 108.14(17)
C10 C9 H9 126.9(13)
C8 C9 H9 125.0(13)
C9 C10 C1 108.11(17)
C9 C10 H10 128.1(14)
C1 C10 H10 123.8(14)
O2 C11 C1 109.83(14)
O2 C11 C8 115.36(15)
C1 C11 C8 94.35(14)
O2 C11 H11 107.6(13)
C1 C11 H11 114.3(12)
C8 C11 H11 115.1(13)
C3 C12 C6 94.28(15)
C3 C12 H12A 112.4(12)
C6 C12 H12A 113.3(12)
C3 C12 H12B 113.9(13)
C6 C12 H12B 110.4(13)
H12A C12 H12B 111.5(18)
O1 C13 O2 124.28(17)
O1 C13 C14 124.53(17)
O2 C13 C14 111.18(16)
C19 C14 C15 119.22(18)
C19 C14 C13 122.57(17)
C15 C14 C13 118.19(17)
C16 C15 C14 120.73(19)
C16 C15 H15 121.7(13)
C14 C15 H15 117.6(13)
C15 C16 C17 118.77(19)
C15 C16 H16 121.4(13)
C17 C16 H16 119.9(13)
C16 C17 C18 121.42(19)
C16 C17 Br1 119.62(15)
C18 C17 Br1 118.95(15)
C19 C18 C17 119.16(19)
C19 C18 H18 120.7(13)
C17 C18 H18 120.1(13)
C18 C19 C14 120.66(18)
C18 C19 H19 120.2(13)
C14 C19 H19 119.1(13)

loop_
_geom_bond_atom_site_label_1
_geom_bond_atom_site_label_2
_geom_bond_distance
Br1 C17 1.8986(19)
O1 C13 1.211(2)
O2 C13 1.338(2)
O2 C11 1.450(2)
C1 C10 1.509(3)
C1 C11 1.542(2)
C1 C2 1.562(3)
C1 H1 0.96(2)
C2 C3 1.547(3)
C2 C7 1.570(2)
C2 H2 0.977(19)
C3 C4 1.534(3)
C3 C12 1.541(3)
C3 H3 0.98(2)
C4 C5 1.554(3)
C4 H4A 1.03(2)
C4 H4B 0.96(2)
C5 C6 1.532(3)
C5 H5A 0.97(2)
C5 H5B 0.98(2)
C6 C7 1.539(3)
C6 C12 1.545(3)
C6 H6 0.97(2)
C7 C8 1.558(3)
C7 H7 0.989(19)
C8 C9 1.512(3)
C8 C11 1.553(3)
C8 H8 0.96(2)
C9 C10 1.331(3)
C9 H9 0.95(2)
C10 H10 0.94(2)
C11 H11 0.96(2)
C12 H12A 1.00(2)
C12 H12B 0.96(2)
C13 C14 1.494(3)
C14 C19 1.393(3)
C14 C15 1.395(3)
C15 C16 1.384(3)
C15 H15 0.96(2)
C16 C17 1.386(3)
C16 H16 0.94(2)
C17 C18 1.389(3)
C18 C19 1.377(3)
C18 H18 0.90(2)
C19 H19 0.89(2)

loop_
_geom_torsion_atom_site_label_1
_geom_torsion_atom_site_label_2
_geom_torsion_atom_site_label_3
_geom_torsion_atom_site_label_4
_geom_torsion
C10 C1 C2 C3 51.8(2)
C11 C1 C2 C3 152.94(17)
C10 C1 C2 C7 -64.62(18)
C11 C1 C2 C7 36.49(16)
C1 C2 C3 C4 -48.0(2)
C7 C2 C3 C4 68.68(19)
C1 C2 C3 C12 -153.53(17)
C7 C2 C3 C12 -36.89(17)
C12 C3 C4 C5 36.59(19)
C2 C3 C4 C5 -68.6(2)
C3 C4 C5 C6 -0.5(2)
C4 C5 C6 C7 69.3(2)
C4 C5 C6 C12 -35.73(19)
C5 C6 C7 C8 48.1(2)
C12 C6 C7 C8 153.65(17)
C5 C6 C7 C2 -68.78(19)
C12 C6 C7 C2 36.79(17)
C3 C2 C7 C6 -0.02(17)
C1 C2 C7 C6 132.22(15)
C3 C2 C7 C8 -131.80(15)
C1 C2 C7 C8 0.43(17)
C6 C7 C8 C9 -53.2(2)
C2 C7 C8 C9 63.86(18)
C6 C7 C8 C11 -153.94(16)
C2 C7 C8 C11 -36.89(16)
C11 C8 C9 C10 35.27(19)
C7 C8 C9 C10 -67.5(2)
C8 C9 C10 C1 0.1(2)
C11 C1 C10 C9 -35.77(19)
C2 C1 C10 C9 67.3(2)
C13 O2 C11 C1 175.24(15)
C13 O2 C11 C8 -79.7(2)
C10 C1 C11 O2 173.37(14)
C2 C1 C11 O2 60.18(17)
C10 C1 C11 C8 54.41(15)
C2 C1 C11 C8 -58.77(15)
C9 C8 C11 O2 -168.60(15)
C7 C8 C11 O2 -55.28(18)
C9 C8 C11 C1 -54.24(15)
C7 C8 C11 C1 59.08(15)
C4 C3 C12 C6 -57.68(17)
C2 C3 C12 C6 59.25(16)
C5 C6 C12 C3 57.45(17)
C7 C6 C12 C3 -59.15(16)
C11 O2 C13 O1 0.4(2)
C11 O2 C13 C14 179.24(14)
O1 C13 C14 C19 -173.99(17)
O2 C13 C14 C19 7.2(2)
O1 C13 C14 C15 7.6(3)
O2 C13 C14 C15 -171.21(16)
C19 C14 C15 C16 -1.1(3)
C13 C14 C15 C16 177.33(17)
C14 C15 C16 C17 -0.3(3)
C15 C16 C17 C18 2.0(3)
C15 C16 C17 Br1 -177.12(15)
C16 C17 C18 C19 -2.2(3)
Br1 C17 C18 C19 176.96(14)
C17 C18 C19 C14 0.6(3)
C15 C14 C19 C18 1.0(3)
C13 C14 C19 C18 -177.42(17)
